data_2234920
loop_
_publ_author_name
'Fang, Xiang-Qian'
'Gao, Shan'
'Ng, Seik Weng'

_publ_section_title
;
 <i>catena</i>-Poly[[[diaqua(1,10-phenanthroline-\k^2^<i>N</i>,<i>N</i>')cobalt(II)]-\m-4-hydroxy-3-sulfonatobenzoato-\k^2^<i>O</i>^3^:<i>O</i>^1^]
 sesquihydrate]
;
_journal_coeditor_code BT5892
_journal_issue 6
_journal_name_full 'Acta Crystallographica Section E'
_journal_page_first m721
_journal_paper_doi 10.1107/S1600536812018752
_journal_volume 68
_journal_year 2012
_chemical_formula_iupac '[Co (C7 H4 O6 S) (C12 H8 N2) (H2 O)2], 1.5H2 O'
_chemical_formula_moiety 'Co (H2 O)2 (C12 H8 N2) (C7 H4 O6 S), 1.5H2 O'
_chemical_formula_sum 'C19 H19 Co N2 O9.5 S'
_chemical_formula_weight 518.35
_chemical_name_systematic
;
<i>catena</i>-Poly[[[diaqua(1,10-phenanthroline-
\k^2^<i>N</i>,<i>N</i>')cobalt(II)]-\m-4-hydroxy-3-sulfonatobenzoato-
\k^2^<i>O</i>^3^:<i>O</i>^1^] sesquihydrate]
;
_space_group_IT_number 15
_symmetry_cell_setting monoclinic
_symmetry_space_group_name_Hall '-C 2yc'
_symmetry_space_group_name_H-M 'C 1 2/c 1'
_atom_sites_solution_hydrogens geom
_atom_sites_solution_primary direct
_atom_sites_solution_secondary difmap
_audit_creation_method SHELXL-97
_cell_angle_alpha 90.00
_cell_angle_beta 93.1890(10)
_cell_angle_gamma 90.00
_cell_formula_units_Z 8
_cell_length_a 8.3369(4)
_cell_length_b 17.3630(6)
_cell_length_c 28.6382(10)
_cell_measurement_reflns_used 16110
_cell_measurement_temperature 293(2)
_cell_measurement_theta_max 27.45
_cell_measurement_theta_min 3.00
_cell_volume 4139.1(3)
_computing_cell_refinement 'RAPID-AUTO (Rigaku, 1998)'
_computing_data_collection 'RAPID-AUTO (Rigaku, 1998)'
_computing_data_reduction 'CrystalClear (Rigaku/MSC, 2002)'
_computing_molecular_graphics 'X-SEED (Barbour, 2001)'
_computing_publication_material 'publCIF (Westrip, 2010)'
_computing_structure_refinement 'SHELXL97 (Sheldrick, 2008)'
_computing_structure_solution 'SHELXS97 (Sheldrick, 2008)'
_diffrn_ambient_temperature 293(2)
_diffrn_measured_fraction_theta_full 0.995
_diffrn_measured_fraction_theta_max 0.995
_diffrn_measurement_device_type 'Rigaku R-AXIS RAPID IP'
_diffrn_measurement_method '\w scan'
_diffrn_radiation_monochromator graphite
_diffrn_radiation_source 'fine-focus sealed tube'
_diffrn_radiation_type MoK\a
_diffrn_radiation_wavelength 0.71073
_diffrn_reflns_av_R_equivalents 0.0357
_diffrn_reflns_av_sigmaI/netI 0.0286
_diffrn_reflns_limit_h_max 10
_diffrn_reflns_limit_h_min -10
_diffrn_reflns_limit_k_max 22
_diffrn_reflns_limit_k_min -22
_diffrn_reflns_limit_l_max 37
_diffrn_reflns_limit_l_min -36
_diffrn_reflns_number 20042
_diffrn_reflns_theta_full 27.45
_diffrn_reflns_theta_max 27.45
_diffrn_reflns_theta_min 3.00
_diffrn_standards_decay_% 0
_diffrn_standards_interval_count 0
_diffrn_standards_interval_time 0
_diffrn_standards_number 0
_exptl_absorpt_coefficient_mu 0.990
_exptl_absorpt_correction_T_max 0.8739
_exptl_absorpt_correction_T_min 0.8191
_exptl_absorpt_correction_type multi-scan
_exptl_absorpt_process_details '(ABSCOR; Higashi, 1995)'
_exptl_crystal_colour pink
_exptl_crystal_density_diffrn 1.664
_exptl_crystal_density_method 'not measured'
_exptl_crystal_description prism
_exptl_crystal_F_000 2128
_exptl_crystal_size_max 0.21
_exptl_crystal_size_mid 0.18
_exptl_crystal_size_min 0.14
_refine_diff_density_max 0.482
_refine_diff_density_min -0.232
_refine_ls_extinction_method none
_refine_ls_goodness_of_fit_ref 1.036
_refine_ls_hydrogen_treatment mixed
_refine_ls_matrix_type full
_refine_ls_number_parameters 326
_refine_ls_number_reflns 4727
_refine_ls_number_restraints 8
_refine_ls_restrained_S_all 1.035
_refine_ls_R_factor_all 0.0414
_refine_ls_R_factor_gt 0.0354
_refine_ls_shift/su_max 0.001
_refine_ls_shift/su_mean 0.001
_refine_ls_structure_factor_coef Fsqd
_refine_ls_weighting_details 'calc w=1/[\s^2^(Fo^2^)+(0.0593P)^2^+2.0124P] where P=(Fo^2^+2Fc^2^)/3'
_refine_ls_weighting_scheme calc
_refine_ls_wR_factor_gt 0.0913
_refine_ls_wR_factor_ref 0.0957
_reflns_number_gt 4053
_reflns_number_total 4727
_reflns_threshold_expression I>2\s(I)
_cod_data_source_file bt5892.cif
_cod_data_source_block I
_cod_original_sg_symbol_H-M 'C 2/c'
_cod_original_formula_sum 'C19 H16 N2 O8 S Co, 1.5(H2 O)'
_cod_database_code 2234920
_cod_database_fobs_code 2234920

loop_
_symmetry_equiv_pos_as_xyz
'x, y, z'
'-x, y, -z+1/2'
'x+1/2, y+1/2, z'
'-x+1/2, y+1/2, -z+1/2'
'-x, -y, -z'
'x, -y, z-1/2'
'-x+1/2, -y+1/2, -z'
'x+1/2, -y+1/2, z-1/2'

loop_
_atom_site_type_symbol
_atom_site_label
_atom_site_fract_x
_atom_site_fract_y
_atom_site_fract_z
_atom_site_U_iso_or_equiv
_atom_site_adp_type
_atom_site_calc_flag
_atom_site_refinement_flags
_atom_site_occupancy
_atom_site_symmetry_multiplicity
Co Co1 0.61702(3) 0.233252(12) 0.341796(8) 0.02663(9) Uani d . 1 1
S S1 1.01602(5) 0.26449(2) 0.376637(16) 0.02890(11) Uani d . 1 1
O O1 0.85592(16) 0.23081(7) 0.37033(5) 0.0356(3) Uani d . 1 1
O O2 1.09098(19) 0.27300(8) 0.33199(6) 0.0465(4) Uani d . 1 1
O O3 1.1137(2) 0.22279(8) 0.41122(6) 0.0512(4) Uani d . 1 1
O O4 0.8735(2) 0.31178(7) 0.46465(5) 0.0430(3) Uani d D 1 1
O O5 1.08477(16) 0.62905(7) 0.37595(4) 0.0335(3) Uani d . 1 1
O O6 1.1048(2) 0.54895(8) 0.31558(5) 0.0536(4) Uani d . 1 1
O O1W 0.69134(16) 0.17451(7) 0.28018(4) 0.0316(3) Uani d D 1 1
O O2W 0.39077(18) 0.22382(11) 0.30945(5) 0.0524(4) Uani d D 1 1
O O3W 1.0000 0.19799(15) 0.2500 0.0502(5) Uani d SD 1 2
O O4W 0.7312(2) 0.35058(9) 0.54035(5) 0.0429(3) Uani d D 1 1
N N1 0.52131(18) 0.30093(9) 0.39551(5) 0.0340(3) Uani d . 1 1
N N2 0.6524(2) 0.34674(9) 0.31625(6) 0.0376(3) Uani d . 1 1
C C1 0.9907(2) 0.35987(9) 0.39700(6) 0.0282(3) Uani d . 1 1
C C2 0.9196(2) 0.37256(10) 0.43952(6) 0.0308(4) Uani d . 1 1
C C3 0.8980(3) 0.44848(11) 0.45451(6) 0.0379(4) Uani d . 1 1
H H3 0.8491 0.4578 0.4824 0.045 Uiso calc R 1 1
C C4 0.9488(3) 0.50940(10) 0.42819(6) 0.0379(4) Uani d . 1 1
H H4A 0.9343 0.5595 0.4386 0.045 Uiso calc R 1 1
C C5 1.0217(2) 0.49711(10) 0.38621(6) 0.0314(4) Uani d . 1 1
C C6 1.0407(2) 0.42151(10) 0.37083(6) 0.0308(4) Uani d . 1 1
H H6 1.0875 0.4125 0.3426 0.037 Uiso calc R 1 1
C C7 1.0749(2) 0.56273(10) 0.35690(6) 0.0337(4) Uani d . 1 1
C C8 0.5290(2) 0.37789(11) 0.38715(7) 0.0386(4) Uani d . 1 1
C C9 0.4570(3) 0.27742(14) 0.43451(7) 0.0437(5) Uani d . 1 1
H H9 0.4500 0.2248 0.4402 0.052 Uiso calc R 1 1
C C10 0.3995(3) 0.32857(18) 0.46737(8) 0.0594(7) Uani d . 1 1
H H10 0.3574 0.3102 0.4946 0.071 Uiso calc R 1 1
C C11 0.4060(3) 0.40557(18) 0.45891(9) 0.0651(7) Uani d . 1 1
H H11A 0.3665 0.4400 0.4803 0.078 Uiso calc R 1 1
C C12 0.4721(3) 0.43345(14) 0.41810(9) 0.0544(6) Uani d . 1 1
C C13 0.4873(4) 0.51322(16) 0.40639(13) 0.0776(10) Uani d . 1 1
H H13 0.4504 0.5503 0.4266 0.093 Uiso calc R 1 1
C C14 0.5536(4) 0.53590(14) 0.36690(13) 0.0798(9) Uani d . 1 1
H H14 0.5605 0.5882 0.3604 0.096 Uiso calc R 1 1
C C15 0.6139(3) 0.48139(13) 0.33467(10) 0.0597(7) Uani d . 1 1
C C16 0.6870(4) 0.50107(15) 0.29369(11) 0.0742(9) Uani d . 1 1
H H16 0.6988 0.5527 0.2859 0.089 Uiso calc R 1 1
C C17 0.7411(4) 0.44549(15) 0.26510(10) 0.0711(8) Uani d . 1 1
H H17 0.7908 0.4584 0.2379 0.085 Uiso calc R 1 1
C C18 0.7202(3) 0.36828(13) 0.27749(8) 0.0521(6) Uani d . 1 1
H H18 0.7556 0.3303 0.2576 0.063 Uiso calc R 1 1
C C19 0.5997(2) 0.40207(11) 0.34500(7) 0.0407(4) Uani d . 1 1
H H4 0.829(3) 0.3290(15) 0.4878(6) 0.062(8) Uiso d D 1 1
H H11 0.665(4) 0.1300(9) 0.2888(9) 0.072(9) Uiso d D 1 1
H H12 0.7900(12) 0.1745(13) 0.2762(7) 0.037(6) Uiso d D 1 1
H H21 0.3019(19) 0.2343(14) 0.3198(9) 0.054(7) Uiso d D 1 1
H H22 0.371(3) 0.2041(13) 0.2833(5) 0.049(7) Uiso d D 1 1
H H31 1.022(4) 0.2272(13) 0.2731(7) 0.064(9) Uiso d D 1 1
H H41 0.663(3) 0.3175(13) 0.5465(10) 0.066(9) Uiso d D 1 1
H H42 0.789(3) 0.3586(17) 0.5647(6) 0.070(9) Uiso d D 1 1

loop_
_atom_site_aniso_label
_atom_site_aniso_U_11
_atom_site_aniso_U_22
_atom_site_aniso_U_33
_atom_site_aniso_U_12
_atom_site_aniso_U_13
_atom_site_aniso_U_23
Co1 0.03140(14) 0.02203(14) 0.02687(14) -0.00093(8) 0.00532(9) -0.00072(8)
S1 0.0284(2) 0.0234(2) 0.0354(2) -0.00200(14) 0.00557(17) -0.00556(16)
O1 0.0321(6) 0.0297(6) 0.0449(7) -0.0070(5) 0.0020(6) -0.0050(5)
O2 0.0537(9) 0.0385(8) 0.0502(8) -0.0041(6) 0.0275(7) -0.0121(6)
O3 0.0526(9) 0.0364(7) 0.0626(10) 0.0058(6) -0.0151(8) -0.0030(7)
O4 0.0706(10) 0.0267(6) 0.0337(7) -0.0100(6) 0.0203(7) -0.0009(6)
O5 0.0480(7) 0.0227(6) 0.0303(6) -0.0087(5) 0.0069(5) -0.0014(5)
O6 0.0967(13) 0.0307(7) 0.0358(7) -0.0174(8) 0.0263(8) -0.0050(6)
O1W 0.0364(7) 0.0294(6) 0.0298(6) -0.0029(5) 0.0083(5) 0.0005(5)
O2W 0.0314(7) 0.0876(13) 0.0381(8) 0.0092(7) -0.0003(6) -0.0220(8)
O3W 0.0420(12) 0.0638(15) 0.0454(12) 0.000 0.0063(9) 0.000
O4W 0.0595(9) 0.0395(8) 0.0305(7) -0.0083(7) 0.0088(6) 0.0000(6)
N1 0.0318(8) 0.0364(8) 0.0338(7) 0.0031(6) 0.0014(6) -0.0048(7)
N2 0.0484(9) 0.0272(7) 0.0373(8) 0.0003(7) 0.0036(7) 0.0030(6)
C1 0.0325(8) 0.0232(7) 0.0290(8) -0.0046(6) 0.0038(6) -0.0054(6)
C2 0.0404(9) 0.0252(8) 0.0273(8) -0.0067(7) 0.0061(7) -0.0014(7)
C3 0.0566(12) 0.0295(9) 0.0291(8) -0.0072(8) 0.0153(8) -0.0053(7)
C4 0.0556(12) 0.0248(8) 0.0342(9) -0.0069(8) 0.0113(8) -0.0068(7)
C5 0.0411(10) 0.0243(8) 0.0292(8) -0.0085(7) 0.0063(7) -0.0012(7)
C6 0.0375(9) 0.0270(8) 0.0286(8) -0.0066(7) 0.0086(7) -0.0039(7)
C7 0.0417(10) 0.0270(8) 0.0331(9) -0.0079(7) 0.0077(7) -0.0020(7)
C8 0.0350(9) 0.0353(9) 0.0448(10) 0.0081(8) -0.0038(8) -0.0124(8)
C9 0.0369(10) 0.0572(12) 0.0374(10) 0.0007(9) 0.0064(8) -0.0043(9)
C10 0.0449(12) 0.090(2) 0.0444(12) 0.0010(12) 0.0119(9) -0.0207(12)
C11 0.0502(13) 0.0847(19) 0.0608(14) 0.0121(13) 0.0062(11) -0.0426(14)
C12 0.0466(12) 0.0519(13) 0.0640(14) 0.0140(10) -0.0033(10) -0.0260(11)
C13 0.080(2) 0.0485(14) 0.103(2) 0.0220(14) -0.0041(18) -0.0385(16)
C14 0.107(2) 0.0255(11) 0.105(2) 0.0165(13) -0.009(2) -0.0125(14)
C15 0.0707(17) 0.0281(10) 0.0788(17) 0.0043(10) -0.0089(14) 0.0001(11)
C16 0.105(2) 0.0338(12) 0.0823(19) -0.0094(13) -0.0047(17) 0.0228(13)
C17 0.106(2) 0.0467(14) 0.0613(15) -0.0139(14) 0.0112(15) 0.0195(13)
C18 0.0737(16) 0.0395(11) 0.0439(11) -0.0062(10) 0.0110(11) 0.0070(9)
C19 0.0442(11) 0.0270(9) 0.0500(11) 0.0046(7) -0.0051(9) -0.0025(8)

loop_
_atom_type_symbol
_atom_type_description
_atom_type_scat_dispersion_real
_atom_type_scat_dispersion_imag
_atom_type_scat_source
C C 0.0033 0.0016 'International Tables Vol C Tables 4.2.6.8 and 6.1.1.4'
H H 0.0000 0.0000 'International Tables Vol C Tables 4.2.6.8 and 6.1.1.4'
N N 0.0061 0.0033 'International Tables Vol C Tables 4.2.6.8 and 6.1.1.4'
O O 0.0106 0.0060 'International Tables Vol C Tables 4.2.6.8 and 6.1.1.4'
S S 0.1246 0.1234 'International Tables Vol C Tables 4.2.6.8 and 6.1.1.4'
Co Co 0.3494 0.9721 'International Tables Vol C Tables 4.2.6.8 and 6.1.1.4'

loop_
_geom_angle_atom_site_label_1
_geom_angle_atom_site_label_2
_geom_angle_atom_site_label_3
_geom_angle_site_symmetry_1
_geom_angle_site_symmetry_3
_geom_angle
O2W Co1 O5 . 3_445 90.19(7)
O2W Co1 O1 . . 173.02(6)
O5 Co1 O1 3_445 . 86.81(5)
O2W Co1 N1 . . 89.90(6)
O5 Co1 N1 3_445 . 94.41(5)
O1 Co1 N1 . . 96.61(6)
O2W Co1 N2 . . 93.43(7)
O5 Co1 N2 3_445 . 172.07(5)
O1 Co1 N2 . . 90.34(6)
N1 Co1 N2 . . 78.56(6)
O2W Co1 O1W . . 83.81(6)
O5 Co1 O1W 3_445 . 91.37(5)
O1 Co1 O1W . . 89.96(5)
N1 Co1 O1W . . 171.47(6)
N2 Co1 O1W . . 96.03(6)
O3 S1 O1 . . 111.20(9)
O3 S1 O2 . . 113.52(10)
O1 S1 O2 . . 111.40(9)
O3 S1 C1 . . 108.44(9)
O1 S1 C1 . . 106.87(8)
O2 S1 C1 . . 104.95(8)
S1 O1 Co1 . . 151.26(9)
C2 O4 H4 . . 107(2)
C7 O5 Co1 . 3 126.22(11)
Co1 O1W H11 . . 96(2)
Co1 O1W H12 . . 116.1(15)
H11 O1W H12 . . 109(3)
Co1 O2W H21 . . 129.3(19)
Co1 O2W H22 . . 124.7(18)
H21 O2W H22 . . 106(3)
H41 O4W H42 . . 108(3)
C9 N1 C8 . . 118.34(17)
C9 N1 Co1 . . 128.54(14)
C8 N1 Co1 . . 113.11(12)
C18 N2 C19 . . 118.44(18)
C18 N2 Co1 . . 128.46(14)
C19 N2 Co1 . . 113.09(13)
C6 C1 C2 . . 120.24(15)
C6 C1 S1 . . 119.96(13)
C2 C1 S1 . . 119.80(13)
O4 C2 C1 . . 119.26(15)
O4 C2 C3 . . 121.90(15)
C1 C2 C3 . . 118.84(15)
C4 C3 C2 . . 120.35(16)
C4 C3 H3 . . 119.8
C2 C3 H3 . . 119.8
C3 C4 C5 . . 121.08(16)
C3 C4 H4A . . 119.5
C5 C4 H4A . . 119.5
C4 C5 C6 . . 118.59(16)
C4 C5 C7 . . 121.63(16)
C6 C5 C7 . . 119.76(15)
C1 C6 C5 . . 120.89(15)
C1 C6 H6 . . 119.6
C5 C6 H6 . . 119.6
O6 C7 O5 . . 124.64(16)
O6 C7 C5 . . 117.87(16)
O5 C7 C5 . . 117.48(15)
N1 C8 C12 . . 122.7(2)
N1 C8 C19 . . 117.46(16)
C12 C8 C19 . . 119.8(2)
N1 C9 C10 . . 122.7(2)
N1 C9 H9 . . 118.7
C10 C9 H9 . . 118.7
C11 C10 C9 . . 119.1(2)
C11 C10 H10 . . 120.5
C9 C10 H10 . . 120.5
C10 C11 C12 . . 120.5(2)
C10 C11 H11A . . 119.7
C12 C11 H11A . . 119.7
C11 C12 C8 . . 116.6(2)
C11 C12 C13 . . 124.9(2)
C8 C12 C13 . . 118.5(3)
C14 C13 C12 . . 121.7(2)
C14 C13 H13 . . 119.1
C12 C13 H13 . . 119.1
C13 C14 C15 . . 121.6(2)
C13 C14 H14 . . 119.2
C15 C14 H14 . . 119.2
C16 C15 C19 . . 117.4(2)
C16 C15 C14 . . 124.4(3)
C19 C15 C14 . . 118.2(3)
C17 C16 C15 . . 120.6(2)
C17 C16 H16 . . 119.7
C15 C16 H16 . . 119.7
C16 C17 C18 . . 118.5(3)
C16 C17 H17 . . 120.7
C18 C17 H17 . . 120.7
N2 C18 C17 . . 123.1(2)
N2 C18 H18 . . 118.4
C17 C18 H18 . . 118.4
N2 C19 C15 . . 122.0(2)
N2 C19 C8 . . 117.78(17)
C15 C19 C8 . . 120.2(2)

loop_
_geom_bond_atom_site_label_1
_geom_bond_atom_site_label_2
_geom_bond_site_symmetry_2
_geom_bond_distance
Co1 O2W . 2.0613(15)
Co1 O5 3_445 2.0813(12)
Co1 O1 . 2.1107(14)
Co1 N1 . 2.1262(15)
Co1 N2 . 2.1281(15)
Co1 O1W . 2.1586(12)
S1 O3 . 1.4418(16)
S1 O1 . 1.4592(13)
S1 O2 . 1.4616(14)
S1 C1 . 1.7724(16)
O4 C2 . 1.345(2)
O4 H4 . 0.832(10)
O5 C7 . 1.275(2)
O5 Co1 3 2.0813(12)
O6 C7 . 1.246(2)
O1W H11 . 0.845(10)
O1W H12 . 0.837(10)
O2W H21 . 0.833(10)
O2W H22 . 0.832(10)
O3W H31 . 0.846(10)
O4W H41 . 0.832(10)
O4W H42 . 0.837(10)
N1 C9 . 1.330(3)
N1 C8 . 1.360(3)
N2 C18 . 1.327(3)
N2 C19 . 1.354(3)
C1 C6 . 1.384(2)
C1 C2 . 1.401(2)
C2 C3 . 1.401(2)
C3 C4 . 1.379(3)
C3 H3 . 0.9300
C4 C5 . 1.393(2)
C4 H4A . 0.9300
C5 C6 . 1.396(2)
C5 C7 . 1.497(2)
C6 H6 . 0.9300
C8 C12 . 1.410(3)
C8 C19 . 1.435(3)
C9 C10 . 1.398(3)
C9 H9 . 0.9300
C10 C11 . 1.360(4)
C10 H10 . 0.9300
C11 C12 . 1.405(4)
C11 H11A . 0.9300
C12 C13 . 1.432(4)
C13 C14 . 1.345(5)
C13 H13 . 0.9300
C14 C15 . 1.432(4)
C14 H14 . 0.9300
C15 C16 . 1.395(4)
C15 C19 . 1.415(3)
C16 C17 . 1.359(4)
C16 H16 . 0.9300
C17 C18 . 1.400(3)
C17 H17 . 0.9300
C18 H18 . 0.9300

loop_
_geom_hbond_atom_site_label_D
_geom_hbond_atom_site_label_H
_geom_hbond_atom_site_label_A
_geom_hbond_site_symmetry_A
_geom_hbond_distance_DH
_geom_hbond_distance_HA
_geom_hbond_distance_DA
_geom_hbond_angle_DHA
O4 H4 O4W . 0.830(10) 1.790(10) 2.617(2) 171(3)
O1w H11 O6 3_445 0.850(10) 1.690(10) 2.526(2) 169(3)
O1w H12 O3W . 0.840(10) 1.990(10) 2.7900(10) 161(2)
O2w H21 O2 1_455 0.830(10) 1.930(10) 2.752(2) 168(3)
O2w H22 O1W 2_655 0.830(10) 1.930(10) 2.756(2) 171(3)
O3w H31 O2 . 0.850(10) 1.920(10) 2.754(2) 167(3)
O4w H41 O4 7_656 0.830(10) 2.29(2) 2.952(2) 137(3)
O4w H42 O5 5_766 0.840(10) 1.960(10) 2.795(2) 176(3)

loop_
_geom_torsion_atom_site_label_1
_geom_torsion_atom_site_label_2
_geom_torsion_atom_site_label_3
_geom_torsion_atom_site_label_4
_geom_torsion_site_symmetry_1
_geom_torsion
O3 S1 O1 Co1 . 171.77(16)
O2 S1 O1 Co1 . -60.5(2)
C1 S1 O1 Co1 . 53.6(2)
O2W Co1 O1 S1 . 115.4(5)
O5 Co1 O1 S1 3_445 -179.94(18)
N1 Co1 O1 S1 . -85.86(18)
N2 Co1 O1 S1 . -7.34(18)
O1W Co1 O1 S1 . 88.68(18)
O2W Co1 N1 C9 . 86.52(17)
O5 Co1 N1 C9 3_445 -3.66(17)
O1 Co1 N1 C9 . -90.95(17)
N2 Co1 N1 C9 . -179.96(18)
O2W Co1 N1 C8 . -93.15(14)
O5 Co1 N1 C8 3_445 176.67(13)
O1 Co1 N1 C8 . 89.38(13)
N2 Co1 N1 C8 . 0.37(13)
O2W Co1 N2 C18 . -92.3(2)
O1 Co1 N2 C18 . 81.8(2)
N1 Co1 N2 C18 . 178.5(2)
O1W Co1 N2 C18 . -8.2(2)
O2W Co1 N2 C19 . 89.16(14)
O1 Co1 N2 C19 . -96.71(14)
N1 Co1 N2 C19 . -0.04(14)
O1W Co1 N2 C19 . 173.29(14)
O3 S1 C1 C6 . 121.28(16)
O1 S1 C1 C6 . -118.75(15)
O2 S1 C1 C6 . -0.35(18)
O3 S1 C1 C2 . -58.89(17)
O1 S1 C1 C2 . 61.08(16)
O2 S1 C1 C2 . 179.48(15)
C6 C1 C2 O4 . -179.27(17)
S1 C1 C2 O4 . 0.9(2)
C6 C1 C2 C3 . 1.0(3)
S1 C1 C2 C3 . -178.80(15)
O4 C2 C3 C4 . 179.05(19)
C1 C2 C3 C4 . -1.3(3)
C2 C3 C4 C5 . 0.4(3)
C3 C4 C5 C6 . 0.8(3)
C3 C4 C5 C7 . 178.95(19)
C2 C1 C6 C5 . 0.1(3)
S1 C1 C6 C5 . 179.94(14)
C4 C5 C6 C1 . -1.0(3)
C7 C5 C6 C1 . -179.22(17)
Co1 O5 C7 O6 3 10.2(3)
Co1 O5 C7 C5 3 -168.98(12)
C4 C5 C7 O6 . -164.0(2)
C6 C5 C7 O6 . 14.1(3)
C4 C5 C7 O5 . 15.2(3)
C6 C5 C7 O5 . -166.62(18)
C9 N1 C8 C12 . 0.2(3)
Co1 N1 C8 C12 . 179.86(16)
C9 N1 C8 C19 . 179.64(17)
Co1 N1 C8 C19 . -0.6(2)
C8 N1 C9 C10 . -1.0(3)
Co1 N1 C9 C10 . 179.36(16)
N1 C9 C10 C11 . 1.5(4)
C9 C10 C11 C12 . -1.1(4)
C10 C11 C12 C8 . 0.3(4)
C10 C11 C12 C13 . -178.7(3)
N1 C8 C12 C11 . 0.2(3)
C19 C8 C12 C11 . -179.3(2)
N1 C8 C12 C13 . 179.3(2)
C19 C8 C12 C13 . -0.2(3)
C11 C12 C13 C14 . 179.2(3)
C8 C12 C13 C14 . 0.2(4)
C12 C13 C14 C15 . -0.6(5)
C13 C14 C15 C16 . -178.6(3)
C13 C14 C15 C19 . 1.0(5)
C19 C15 C16 C17 . 0.3(4)
C14 C15 C16 C17 . 179.9(3)
C15 C16 C17 C18 . 0.7(5)
C19 N2 C18 C17 . 0.5(4)
Co1 N2 C18 C17 . -178.0(2)
C16 C17 C18 N2 . -1.1(5)
C18 N2 C19 C15 . 0.5(3)
Co1 N2 C19 C15 . 179.22(17)
C18 N2 C19 C8 . -179.00(19)
Co1 N2 C19 C8 . -0.3(2)
C16 C15 C19 N2 . -0.9(4)
C14 C15 C19 N2 . 179.5(2)
C16 C15 C19 C8 . 178.6(2)
C14 C15 C19 C8 . -1.0(4)
N1 C8 C19 N2 . 0.6(3)
C12 C8 C19 N2 . -179.85(19)
N1 C8 C19 C15 . -178.87(19)
C12 C8 C19 C15 . 0.6(3)
